data_4031776
loop_
_publ_author_name
'Tillard-Charbonnel, M.'
'Chouaibi, N.'
'Belin, C.'
'Lapasset, J.'

_publ_section_title
;
 Synthesis of the new ternary intermetallic phase Li38 (Gax Zn1-x)101, x=
 0.663. displaying a hexagonal crystal superstructure. Structural approach
 in the subcell unit
;
_journal_name_full 'European Journal of Solid State Inorganic Chemistry'
_journal_page_first 347
_journal_page_last 359
_journal_volume 29
_journal_year 1992
_chemical_formula_sum 'Ga1.931 Li0.873 Zn0.982'
_space_group_IT_number 191
_symmetry_space_group_name_Hall '-P 6 2'
_symmetry_space_group_name_H-M 'P 6/m m m'
_cell_angle_alpha 90
_cell_angle_beta 90
_cell_angle_gamma 120
_cell_formula_units_Z 46
_cell_length_a 42.522
_cell_length_b 42.522
_cell_length_c 27.07
_cell_volume 42388.325
_citation_journal_id_ASTM EJSCE5
_cod_data_source_file Tillard-Charbonnel_EJSCE5_1992_905.cif
_cod_data_source_block Ga1.931Li0.873Zn0.982
_cod_original_cell_volume 42388.32
_cod_database_code 4031776

loop_
_symmetry_equiv_pos_as_xyz
x,y,z
x-y,x,z
-y,x-y,z
-x,-y,z
-x+y,-x,z
y,-x+y,z
-y,-x,-z
x-y,-y,-z
x,x-y,-z
y,x,-z
-x+y,y,-z
-x,-x+y,-z
-x,-y,-z
-x+y,-x,-z
y,-x+y,-z
x,y,-z
x-y,x,-z
-y,x-y,-z
y,x,z
-x+y,y,z
-x,-x+y,z
-y,-x,z
x-y,-y,z
x,x-y,z

loop_
_atom_site_label
_atom_site_type_symbol
_atom_site_fract_x
_atom_site_fract_y
_atom_site_fract_z
_atom_site_occupancy
_atom_site_U_iso_or_equiv
Zn8 Zn 0.2351 0 0 0.337 0.0
Li1 Li 0.3333 0.6667 0 1 0.0
Zn7 Zn 0.3071 0 0 0.337 0.0
Ga4 Ga 0.4898 0.1602 0.5 0.663 0.0
Zn1 Zn 0 0 0.4091 0.337 0.0
Ga1 Ga 0 0 0.4091 0.663 0.0
Zn3 Zn 0.358 0.461 0 0.337 0.0
Ga2 Ga 0.602 0.204 0.176 0.663 0.0
Li6 Li 0.209 0.418 0.3 1 0.0
Ga8 Ga 0.2351 0 0 0.663 0.0
Zn9 Zn 0.4486 0.8972 0 0.337 0.0
Li3 Li 0.3333 0.6667 0.383 1 0.0
Li2 Li 0 0 0.185 1 0.0
Li7 Li 0.413 0.515 0 0.18 0.0
Li5 Li 0.367 0 0.175 1 0.0
Ga11 Ga 0.344 0 0.3988 0.663 0.0
Ga12 Ga 0.1187 0.2374 0.1521 0.663 0.0
Zn13 Zn 0.5522 0.1044 0.3359 0.337 0.0
Ga7 Ga 0.3071 0 0 0.663 0.0
Zn5 Zn 0.1984 0.4364 0.0961 0.337 0.0
Zn2 Zn 0.602 0.204 0.176 0.337 0.0
Zn10 Zn 0.1843 0 0.3176 0.337 0.0
Ga9 Ga 0.4486 0.8972 0 0.663 0.0
Ga13 Ga 0.5522 0.1044 0.3359 0.663 0.0
Zn4 Zn 0.4898 0.1602 0.5 0.337 0.0
Li4 Li 0.128 0.256 0.5 1 0.0
Zn11 Zn 0.344 0 0.3988 0.337 0.0
Zn6 Zn 0.8908 0 0 0.337 0.0
Ga5 Ga 0.1984 0.4364 0.0961 0.663 0.0
Ga3 Ga 0.358 0.461 0 0.663 0.0
Zn12 Zn 0.1187 0.2374 0.1521 0.337 0.0
Ga6 Ga 0.8908 0 0 0.663 0.0
Ga10 Ga 0.1843 0 0.3176 0.663 0.0
